data_1508502
loop_
_publ_author_name
'Kish, Z.Z.'
'Kanishcheva, A.S.'
'Mikhailov, Yu.N.'
'Lazarev, V.B.'
'Semrad, E.E.'
'Peresh, E.Yu.'

_publ_section_title
;
 Synthesis and crystal stucture of lithium thioindate
;
_journal_name_full 'Doklady Akademii Nauk SSSR'
_journal_page_first 398
_journal_page_last 401
_journal_volume 280
_journal_year 1985
_chemical_formula_structural 'Li (In S2)'
_chemical_formula_sum 'In Li S2'
_chemical_name_systematic 'Lithium Dithioindate'
_space_group_IT_number 33
_symmetry_Int_Tables_number 33
_symmetry_space_group_name_Hall 'P -2bc 2a'
_symmetry_space_group_name_H-M 'P 21 n b'
_cell_angle_alpha 90.
_cell_angle_beta 90.
_cell_angle_gamma 90.
_cell_formula_units_Z 4
_cell_length_a 6.474(1)
_cell_length_b 6.887(1)
_cell_length_c 8.050(1)
_cell_volume 358.92(9)
_refine_ls_R_factor_all 0.047
_cod_data_source_file LiInS2_P21nb_DC234.cif
_cod_data_source_block chateigner_1508502
_cod_original_cell_volume 358.92
_cod_original_formula_sum 'In1 Li1 S2'
_cod_database_code 1508502

loop_
_symmetry_equiv_pos_site_id
_symmetry_equiv_pos_as_xyz
1 'x, y+1/2, -z+1/2'
2 'x+1/2, -y+1/2, z+1/2'
3 'x+1/2, -y, -z'
4 'x, y, z'

loop_
_atom_site_aniso_label
_atom_site_aniso_type_symbol
_atom_site_aniso_B_11
_atom_site_aniso_B_22
_atom_site_aniso_B_33
_atom_site_aniso_B_12
_atom_site_aniso_B_13
_atom_site_aniso_B_23
In1 In3+ 0.74(1) 0.69(1) 0.74(1) -.17(1) 0.02(2) -.04(1)
S1 S2- 0.86(5) 0.65(5) 0.82(5) 0.14(3) 0.39(5) 0.17(3)
S2 S2- 0.65(5) 0.84(5) 0.69(5) -.07(3) -.30(4) -.00(4)

loop_
_atom_site_label
_atom_site_type_symbol
_atom_site_symmetry_multiplicity
_atom_site_Wyckoff_symbol
_atom_site_fract_x
_atom_site_fract_y
_atom_site_fract_z
_atom_site_occupancy
_atom_site_attached_hydrogens
_atom_site_B_iso_or_equiv
Li1 Li1+ 4 a 0.5744(1) 0.0912(22) 0.3879(24) 1. 0 2.
In1 In3+ 4 a 0.0625 0.41946(4) 0.37442(5) 1. 0 0
S1 S2- 4 a 0.1882(4) 0.5842(2) 0.1263(2) 1. 0 0
S2 S2- 4 a 0.6821(4) 0.4198(2) 0.3704(2) 1. 0 0

loop_
_atom_type_symbol
_atom_type_oxidation_number
In3+ 3
Li1+ 1
S2- -2

loop_
_cod_related_entry_id
_cod_related_entry_database
_cod_related_entry_code
1 MPOD 1000308
